data_2242222
loop_
_publ_author_name
'Fukuda, Yosuke'
'Yoshinari, Nobuto'
'Konno, Takumi'

_publ_section_title
;
 Synthesis and crystallographic characterization of a mononuclear
 cobalt(III) complex possessing both thiolate and thioether donors:
 reactivity of an thiolate-bridged pentanuclear Co~2~Ag~3~ complex with
 iodomethane
;
_journal_coeditor_code IS5473
_journal_issue 5
_journal_name_full 'Acta Crystallographica Section E'
_journal_page_first 678
_journal_page_last 681
_journal_paper_doi 10.1107/S2056989017005229
_journal_volume 73
_journal_year 2017
_chemical_formula_iupac '[Co (C11 H27 N4 S3)], 2P F6'
_chemical_formula_moiety 'C11 H27 Co N4 S3 2+, 2(F6 P -)'
_chemical_formula_sum 'C11 H27 Co F12 N4 P2 S3'
_chemical_formula_weight 660.41
_chemical_name_systematic
'{2-[(Bis{[2-(methylsulfanyl)ethyl]aminomethyl}aminomethyl)amino]ethanethiolato}cobalt(III) bis(hexafluoridophosphate)'
_space_group_crystal_system monoclinic
_space_group_IT_number 15
_space_group_name_Hall '-C 2yc'
_space_group_name_H-M_alt 'C 1 2/c 1'
_symmetry_space_group_name_Hall '-C 2yc'
_symmetry_space_group_name_H-M 'C 1 2/c 1'
_atom_sites_solution_hydrogens mixed
_audit_creation_method SHELXL-2014/7
_cell_angle_alpha 90
_cell_angle_beta 110.629(8)
_cell_angle_gamma 90
_cell_formula_units_Z 16
_cell_length_a 32.440(3)
_cell_length_b 10.3197(8)
_cell_length_c 29.869(2)
_cell_measurement_reflns_used 27114
_cell_measurement_temperature 200(2)
_cell_measurement_theta_max 27.43
_cell_measurement_theta_min 3.09
_cell_volume 9358.1(14)
_computing_cell_refinement
;
PROCESS-AUTO (Rigaku, 2000)
;
_computing_data_collection
;
PROCESS-AUTO (Rigaku, 2000)
;
_computing_data_reduction
;
PROCESS-AUTO (Rigaku, 2000)
;
_computing_molecular_graphics
;
Mercury (Macrae <i>et al.</i>,  2006)
;
_computing_publication_material
;
<i>SHELXL2014/7</i> (Sheldrick, 2015) and Mercury (Macrae <i>et al.</i>,
 2006)
;
_computing_structure_refinement
;
<i>SHELXL2014/7</i> (Sheldrick, 2015)
;
_computing_structure_solution
;
<i>SHELXS2014/7</i> (Sheldrick, 2008)
;
_diffrn_ambient_temperature 200(2)
_diffrn_detector_area_resol_mean 10.00
_diffrn_measured_fraction_theta_full 0.997
_diffrn_measured_fraction_theta_max 0.994
_diffrn_measurement_device_type 'Rigaku R-AXIS RAPID'
_diffrn_measurement_method \w
_diffrn_radiation_monochromator graphite
_diffrn_radiation_source 'fine-focus sealed tube'
_diffrn_radiation_type MoK\a
_diffrn_radiation_wavelength 0.71075
_diffrn_reflns_av_R_equivalents 0.0339
_diffrn_reflns_limit_h_max 42
_diffrn_reflns_limit_h_min -42
_diffrn_reflns_limit_k_max 13
_diffrn_reflns_limit_k_min -13
_diffrn_reflns_limit_l_max 38
_diffrn_reflns_limit_l_min -38
_diffrn_reflns_number 44747
_diffrn_reflns_theta_full 25.242
_diffrn_reflns_theta_max 27.438
_diffrn_reflns_theta_min 3.084
_exptl_absorpt_coefficient_mu 1.242
_exptl_absorpt_correction_T_max 0.940
_exptl_absorpt_correction_T_min 0.776
_exptl_absorpt_correction_type multi-scan
_exptl_absorpt_process_details
;
(ABSCOR; Higashi, 1995)
;
_exptl_crystal_colour purple--brown
_exptl_crystal_density_diffrn 1.875
_exptl_crystal_description block
_exptl_crystal_F_000 5344
_exptl_crystal_size_max 0.150
_exptl_crystal_size_mid 0.050
_exptl_crystal_size_min 0.050
_refine_diff_density_max 2.256
_refine_diff_density_min -0.658
_refine_ls_extinction_method none
_refine_ls_goodness_of_fit_ref 1.052
_refine_ls_hydrogen_treatment mixed
_refine_ls_matrix_type full
_refine_ls_number_parameters 652
_refine_ls_number_reflns 10620
_refine_ls_number_restraints 6
_refine_ls_restrained_S_all 1.051
_refine_ls_R_factor_all 0.0754
_refine_ls_R_factor_gt 0.0556
_refine_ls_shift/su_max 0.001
_refine_ls_shift/su_mean 0.000
_refine_ls_structure_factor_coef Fsqd
_refine_ls_weighting_details 'w=1/[\s^2^(Fo^2^)+(0.0690P)^2^+65.6905P] where P=(Fo^2^+2Fc^2^)/3'
_refine_ls_weighting_scheme calc
_refine_ls_wR_factor_gt 0.1409
_refine_ls_wR_factor_ref 0.1523
_reflns_number_gt 8276
_reflns_number_total 10620
_reflns_threshold_expression 'I > 2\s(I)'
_cod_data_source_file is5473sup1.cif
_cod_data_source_block I
_cod_original_cell_volume 9358.1(13)
_cod_database_code 2242222
_shelx_space_group_comment
;
The symmetry employed for this shelxl refinement is uniquely defined
by the following loop, which should always be used as a source of
symmetry information in preference to the above space-group names.
They are only intended as comments.
;
_shelx_estimated_absorpt_t_min 0.836
_shelx_estimated_absorpt_t_max 0.940

loop_
_space_group_symop_operation_xyz
'x, y, z'
'-x, y, -z+1/2'
'x+1/2, y+1/2, z'
'-x+1/2, y+1/2, -z+1/2'
'-x, -y, -z'
'x, -y, z-1/2'
'-x+1/2, -y+1/2, -z'
'x+1/2, -y+1/2, z-1/2'

loop_
_atom_site_type_symbol
_atom_site_label
_atom_site_fract_x
_atom_site_fract_y
_atom_site_fract_z
_atom_site_U_iso_or_equiv
_atom_site_adp_type
_atom_site_calc_flag
_atom_site_occupancy
_atom_site_disorder_assembly
_atom_site_disorder_group
Co Co1 0.08029(2) 0.71216(5) 0.48620(2) 0.01652(12) Uani d 1 . .
Co Co2 0.15690(2) 0.27337(5) 0.27070(2) 0.02012(13) Uani d 1 . .
S S1 0.05707(4) 0.57397(10) 0.53048(4) 0.0262(2) Uani d 1 . .
S S2 0.11361(3) 0.82080(9) 0.55401(3) 0.0245(2) Uani d 1 . .
S S3 0.01920(3) 0.83717(9) 0.46457(4) 0.0230(2) Uani d 1 . .
S S4 0.09529(4) 0.24869(12) 0.20807(4) 0.0353(3) Uani d 1 . .
S S5 0.12972(4) 0.42822(11) 0.30553(5) 0.0360(3) Uani d 1 . .
S S6 0.17945(4) 0.41336(12) 0.22687(4) 0.0379(3) Uani d 1 . .
N N1 0.13304(11) 0.5972(3) 0.49852(12) 0.0227(7) Uani d 1 . .
H H1 0.1551(12) 0.643(4) 0.5189(14) 0.027 Uiso d 1 . .
N N2 0.10806(11) 0.8448(3) 0.45360(12) 0.0225(7) Uani d 1 . .
H H2 0.0870(12) 0.896(4) 0.4346(14) 0.027 Uiso d 1 . .
N N3 0.05072(12) 0.6070(3) 0.42700(12) 0.0239(7) Uani d 1 . .
H H3 0.0536(16) 0.526(2) 0.4373(16) 0.029 Uiso d 1 . .
N N4 0.11984(12) 0.6467(3) 0.41348(13) 0.0278(7) Uani d 1 . .
N N5 0.13157(13) 0.1384(4) 0.30484(14) 0.0318(8) Uani d 1 . .
H H4 0.1273(18) 0.186(4) 0.3285(14) 0.038 Uiso d 1 . .
N N6 0.21531(13) 0.2955(4) 0.32452(13) 0.0307(8) Uani d 1 . .
H H5 0.2342(14) 0.301(5) 0.3088(17) 0.037 Uiso d 1 . .
N N7 0.18589(14) 0.1309(4) 0.24699(14) 0.0334(8) Uani d 1 . .
H H6 0.1650(14) 0.086(5) 0.2242(14) 0.040 Uiso d 1 . .
N N8 0.20751(15) 0.0615(4) 0.33089(16) 0.0419(10) Uani d 1 . .
C C1 0.10998(15) 0.4941(4) 0.55955(16) 0.0316(9) Uani d 1 . .
H H7 0.1295 0.5496 0.5854 0.038 Uiso calc 1 . .
H H8 0.1057 0.4108 0.5738 0.038 Uiso calc 1 . .
C C2 0.13023(15) 0.4709(4) 0.52253(17) 0.0302(9) Uani d 1 . .
H H9 0.1121 0.4083 0.4985 0.036 Uiso calc 1 . .
H H10 0.1601 0.4337 0.5377 0.036 Uiso calc 1 . .
C C3 0.12854(15) 0.9674(4) 0.52985(15) 0.0290(9) Uani d 1 . .
H H11 0.1030 1.0266 0.5180 0.035 Uiso calc 1 . .
H H12 0.1528 1.0129 0.5548 0.035 Uiso calc 1 . .
C C4 0.14313(14) 0.9257(4) 0.48903(16) 0.0273(9) Uani d 1 . .
H H13 0.1491 1.0032 0.4728 0.033 Uiso calc 1 . .
H H14 0.1707 0.8749 0.5018 0.033 Uiso calc 1 . .
C C5 -0.00327(15) 0.7825(4) 0.40281(15) 0.0311(9) Uani d 1 . .
H H15 -0.0350 0.8041 0.3889 0.037 Uiso calc 1 . .
H H16 0.0121 0.8260 0.3836 0.037 Uiso calc 1 . .
C C6 0.00295(14) 0.6384(4) 0.40208(16) 0.0307(9) Uani d 1 . .
H H17 -0.0149 0.5946 0.4184 0.037 Uiso calc 1 . .
H H18 -0.0069 0.6072 0.3686 0.037 Uiso calc 1 . .
C C7 0.14570(16) 0.5748(5) 0.45501(16) 0.0324(10) Uani d 1 . .
H H19 0.1771 0.5984 0.4631 0.039 Uiso calc 1 . .
H H20 0.1427 0.4812 0.4471 0.039 Uiso calc 1 . .
C C8 0.12538(17) 0.7852(4) 0.41757(18) 0.0346(10) Uani d 1 . .
H H21 0.1100 0.8249 0.3859 0.042 Uiso calc 1 . .
H H22 0.1571 0.8059 0.4269 0.042 Uiso calc 1 . .
C C9 0.07530(16) 0.6046(5) 0.39253(15) 0.0314(9) Uani d 1 . .
H H23 0.0749 0.5152 0.3804 0.038 Uiso calc 1 . .
H H24 0.0598 0.6610 0.3649 0.038 Uiso calc 1 . .
C C10 0.07503(17) 0.8821(5) 0.58003(16) 0.0362(11) Uani d 1 . .
H H25 0.0644 0.8105 0.5946 0.043 Uiso calc 1 . .
H H26 0.0897 0.9465 0.6046 0.043 Uiso calc 1 . .
H H27 0.0501 0.9226 0.5551 0.043 Uiso calc 1 . .
C C11 -0.02201(14) 0.7763(4) 0.48704(17) 0.0318(9) Uani d 1 . .
H H28 -0.0139 0.7994 0.5209 0.038 Uiso calc 1 . .
H H29 -0.0506 0.8146 0.4688 0.038 Uiso calc 1 . .
H H30 -0.0238 0.6818 0.4836 0.038 Uiso calc 1 . .
C C12 0.06268(17) 0.1607(6) 0.23686(19) 0.0447(13) Uani d 1 . .
H H31 0.0505 0.2211 0.2548 0.054 Uiso calc 1 . .
H H32 0.0380 0.1146 0.2127 0.054 Uiso calc 1 . .
C C13 0.09328(17) 0.0671(5) 0.26994(18) 0.0377(11) Uani d 1 . .
H H33 0.1041 0.0047 0.2514 0.045 Uiso calc 1 . .
H H34 0.0776 0.0180 0.2875 0.045 Uiso calc 1 . .
C C14 0.17427(18) 0.4229(6) 0.36311(18) 0.0435(12) Uani d 1 . .
H H35 0.1741 0.5026 0.3815 0.052 Uiso calc 1 . .
H H36 0.1705 0.3475 0.3818 0.052 Uiso calc 1 . .
C C15 0.21699(17) 0.4123(5) 0.35474(17) 0.0377(11) Uani d 1 . .
H H37 0.2219 0.4911 0.3383 0.045 Uiso calc 1 . .
H H38 0.2416 0.4042 0.3857 0.045 Uiso calc 1 . .
C C16 0.1932(2) 0.2920(6) 0.19060(18) 0.0471(14) Uani d 1 . .
H H39 0.1661 0.2622 0.1649 0.057 Uiso calc 1 . .
H H40 0.2132 0.3298 0.1755 0.057 Uiso calc 1 . .
C C17 0.21506(18) 0.1810(5) 0.2211(2) 0.0440(13) Uani d 1 . .
H H41 0.2437 0.2087 0.2446 0.053 Uiso calc 1 . .
H H42 0.2206 0.1113 0.2012 0.053 Uiso calc 1 . .
C C18 0.16580(19) 0.0451(6) 0.3356(2) 0.0495(14) Uani d 1 . .
H H43 0.1690 0.0577 0.3695 0.059 Uiso calc 1 . .
H H44 0.1555 -0.0448 0.3266 0.059 Uiso calc 1 . .
C C19 0.23114(17) 0.1749(5) 0.35411(18) 0.0420(12) Uani d 1 . .
H H45 0.2629 0.1627 0.3601 0.050 Uiso calc 1 . .
H H46 0.2275 0.1859 0.3854 0.050 Uiso calc 1 . .
C C20 0.21048(19) 0.0348(5) 0.2865(2) 0.0471(13) Uani d 1 . .
H H47 0.1986 -0.0532 0.2765 0.057 Uiso calc 1 . .
H H48 0.2420 0.0342 0.2898 0.057 Uiso calc 1 . .
C C21 0.0641(2) 0.3959(6) 0.1894(2) 0.0624(18) Uani d 1 . .
H H49 0.0788 0.4520 0.1732 0.075 Uiso calc 1 . .
H H50 0.0344 0.3750 0.1675 0.075 Uiso calc 1 . .
H H51 0.0622 0.4409 0.2175 0.075 Uiso calc 1 . .
C C22 0.1360(2) 0.5917(5) 0.2862(2) 0.0495(14) Uani d 1 . .
H H52 0.1135 0.6080 0.2548 0.059 Uiso calc 1 . .
H H53 0.1327 0.6542 0.3094 0.059 Uiso calc 1 . .
H H54 0.1653 0.6011 0.2841 0.059 Uiso calc 1 . .
P P1 0.05584(4) 0.18660(11) 0.38937(4) 0.0296(2) Uani d 1 . .
P P2 0.14674(5) 0.80321(13) 0.16331(5) 0.0396(3) Uani d 1 . .
P P3 0.24920(4) 0.27568(10) 0.09047(4) 0.0244(2) Uani d 1 . .
P P4 0.0000 0.7599(2) 0.2500 0.0460(5) Uani d 1 . .
P P5 0.2500 0.7500 0.0000 0.0578(7) Uani d 1 . .
F F1 0.03836(15) 0.3159(3) 0.40550(14) 0.0682(11) Uani d 1 . .
F F2 0.00936(15) 0.1243(5) 0.38190(19) 0.0924(15) Uani d 1 . .
F F3 0.07238(15) 0.1369(5) 0.44241(12) 0.0823(15) Uani d 1 . .
F F4 0.03814(14) 0.2313(5) 0.33558(12) 0.0750(12) Uani d 1 . .
F F5 0.07380(19) 0.0568(4) 0.37470(16) 0.0943(17) Uani d 1 . .
F F6 0.10139(14) 0.2515(5) 0.39524(18) 0.0919(15) Uani d 1 . .
F F7 0.1835(2) 0.8970(6) 0.1613(2) 0.125(2) Uani d 1 . .
F F8 0.16976(15) 0.6799(4) 0.15072(18) 0.0881(14) Uani d 1 . .
F F9 0.1735(2) 0.7779(5) 0.21836(16) 0.117(2) Uani d 1 . .
F F10 0.10903(15) 0.7066(4) 0.16580(16) 0.0770(12) Uani d 1 . .
F F11 0.12389(16) 0.9221(4) 0.17849(15) 0.0790(13) Uani d 1 . .
F F12 0.11752(15) 0.8265(4) 0.10919(12) 0.0712(12) Uani d 1 . .
F F13 0.21775(9) 0.1639(3) 0.09755(11) 0.0408(7) Uani d 1 . .
F F14 0.27659(10) 0.2728(3) 0.14668(9) 0.0409(7) Uani d 1 . .
F F15 0.22093(10) 0.2779(3) 0.03391(9) 0.0415(7) Uani d 1 . .
F F16 0.28000(9) 0.3869(3) 0.08289(10) 0.0363(6) Uani d 1 . .
F F17 0.21670(9) 0.3829(3) 0.09833(10) 0.0390(6) Uani d 1 . .
F F18 0.28079(10) 0.1681(3) 0.08159(12) 0.0437(7) Uani d 1 . .
F F19 0.04851(15) 0.7647(6) 0.28725(17) 0.0966(16) Uani d 1 . .
F F20A 0.0024(10) 0.6209(14) 0.2713(7) 0.190(11) Uani d 0.5 A -1
F F21A 0.0161(5) 0.686(2) 0.2156(5) 0.117(7) Uani d 0.5 A -1
F F22A 0.0033(4) 0.8942(10) 0.2309(4) 0.122(7) Uani d 0.5 A -1
F F23A -0.0201(5) 0.799(3) 0.2890(5) 0.142(8) Uani d 0.5 A -1
F F24 0.29174(18) 0.6997(7) 0.04286(15) 0.113(2) Uani d 1 . .
F F25A 0.2683(6) 0.8853(11) 0.0199(6) 0.122(8) Uani d 0.61(4) B 1
F F26A 0.2210(4) 0.746(3) 0.0318(4) 0.114(9) Uani d 0.61(4) B 1
F F25B 0.2339(10) 0.840(4) 0.0313(6) 0.138(19) Uani d 0.39(4) B 2
F F26B 0.2294(7) 0.635(3) 0.0177(13) 0.133(17) Uani d 0.39(4) B 2

loop_
_atom_site_aniso_label
_atom_site_aniso_U_11
_atom_site_aniso_U_22
_atom_site_aniso_U_33
_atom_site_aniso_U_12
_atom_site_aniso_U_13
_atom_site_aniso_U_23
Co1 0.0164(3) 0.0153(2) 0.0182(2) -0.00006(18) 0.00651(19) 0.00067(19)
Co2 0.0229(3) 0.0202(3) 0.0188(2) 0.0004(2) 0.0093(2) 0.0001(2)
S1 0.0260(5) 0.0244(5) 0.0303(5) -0.0010(4) 0.0125(4) 0.0068(4)
S2 0.0254(5) 0.0221(4) 0.0224(4) -0.0003(4) 0.0042(4) -0.0007(4)
S3 0.0198(5) 0.0224(4) 0.0268(5) 0.0022(4) 0.0081(4) 0.0020(4)
S4 0.0317(6) 0.0391(6) 0.0282(5) -0.0027(5) 0.0020(5) 0.0042(5)
S5 0.0348(6) 0.0319(6) 0.0458(6) 0.0000(5) 0.0200(5) -0.0067(5)
S6 0.0437(7) 0.0372(6) 0.0359(6) -0.0061(5) 0.0182(5) 0.0054(5)
N1 0.0220(18) 0.0197(15) 0.0267(17) 0.0016(13) 0.0090(14) 0.0010(13)
N2 0.0211(18) 0.0218(16) 0.0267(17) 0.0005(13) 0.0110(14) 0.0026(13)
N3 0.0236(18) 0.0239(16) 0.0232(16) -0.0019(13) 0.0071(14) -0.0029(14)
N4 0.030(2) 0.0276(17) 0.0305(18) 0.0009(15) 0.0166(15) -0.0012(15)
N5 0.030(2) 0.0329(19) 0.0300(18) -0.0015(16) 0.0077(16) 0.0029(16)
N6 0.0240(19) 0.040(2) 0.0271(18) -0.0012(16) 0.0078(15) -0.0044(16)
N7 0.032(2) 0.036(2) 0.034(2) 0.0015(16) 0.0141(17) -0.0059(17)
N8 0.041(2) 0.037(2) 0.045(2) 0.0102(18) 0.011(2) 0.0131(19)
C1 0.032(2) 0.028(2) 0.032(2) 0.0014(18) 0.0067(18) 0.0118(18)
C2 0.027(2) 0.0194(18) 0.042(2) 0.0065(16) 0.0090(19) 0.0071(18)
C3 0.032(2) 0.0187(18) 0.030(2) -0.0036(16) 0.0036(18) 0.0004(16)
C4 0.022(2) 0.0233(19) 0.036(2) -0.0044(16) 0.0086(17) 0.0028(17)
C5 0.026(2) 0.038(2) 0.025(2) 0.0008(18) 0.0026(17) 0.0028(18)
C6 0.021(2) 0.038(2) 0.028(2) -0.0065(18) 0.0035(17) -0.0067(18)
C7 0.034(3) 0.034(2) 0.034(2) 0.0100(19) 0.019(2) -0.0007(19)
C8 0.045(3) 0.029(2) 0.043(3) -0.0027(19) 0.032(2) -0.001(2)
C9 0.035(3) 0.037(2) 0.025(2) -0.0017(19) 0.0144(18) -0.0048(18)
C10 0.046(3) 0.038(2) 0.028(2) 0.000(2) 0.017(2) -0.0111(19)
C11 0.021(2) 0.036(2) 0.042(2) 0.0013(17) 0.0161(19) 0.002(2)
C12 0.027(3) 0.053(3) 0.045(3) -0.010(2) 0.001(2) 0.010(2)
C13 0.040(3) 0.035(2) 0.040(3) -0.011(2) 0.017(2) 0.001(2)
C14 0.044(3) 0.056(3) 0.034(2) -0.010(2) 0.019(2) -0.018(2)
C15 0.038(3) 0.045(3) 0.029(2) -0.011(2) 0.010(2) -0.015(2)
C16 0.059(4) 0.060(3) 0.035(2) -0.022(3) 0.032(3) -0.009(2)
C17 0.039(3) 0.053(3) 0.052(3) -0.006(2) 0.030(2) -0.020(3)
C18 0.044(3) 0.044(3) 0.051(3) 0.001(2) 0.007(3) 0.027(3)
C19 0.033(3) 0.052(3) 0.034(2) 0.004(2) 0.004(2) 0.007(2)
C20 0.045(3) 0.039(3) 0.055(3) 0.020(2) 0.015(3) 0.004(2)
C21 0.047(4) 0.047(3) 0.068(4) 0.005(3) -0.012(3) 0.021(3)
C22 0.058(4) 0.023(2) 0.069(4) 0.002(2) 0.023(3) -0.006(2)
P1 0.0333(6) 0.0279(5) 0.0304(6) 0.0035(5) 0.0148(5) 0.0061(4)
P2 0.0383(7) 0.0350(6) 0.0364(6) 0.0008(5) 0.0018(5) -0.0048(5)
P3 0.0188(5) 0.0282(5) 0.0262(5) 0.0015(4) 0.0081(4) -0.0010(4)
P4 0.0453(12) 0.0578(12) 0.0330(9) 0.000 0.0114(8) 0.000
P5 0.0677(15) 0.0786(16) 0.0216(8) -0.0354(13) 0.0088(9) -0.0055(9)
F1 0.094(3) 0.0412(18) 0.076(2) 0.0213(19) 0.038(2) -0.0003(17)
F2 0.070(3) 0.097(3) 0.117(4) -0.040(3) 0.042(3) -0.012(3)
F3 0.105(3) 0.111(3) 0.0423(18) 0.067(3) 0.040(2) 0.037(2)
F4 0.078(3) 0.101(3) 0.0385(18) 0.022(2) 0.0118(18) 0.0202(19)
F5 0.169(5) 0.060(2) 0.082(3) 0.054(3) 0.080(3) 0.011(2)
F6 0.041(2) 0.134(4) 0.099(3) -0.028(3) 0.024(2) -0.005(3)
F7 0.107(4) 0.113(4) 0.171(6) -0.078(4) 0.069(4) -0.036(4)
F8 0.071(3) 0.070(3) 0.117(4) 0.012(2) 0.025(3) -0.025(3)
F9 0.148(5) 0.084(3) 0.058(3) 0.020(3) -0.041(3) -0.005(2)
F10 0.081(3) 0.068(2) 0.081(3) -0.019(2) 0.028(2) 0.015(2)
F11 0.101(3) 0.061(2) 0.070(2) 0.025(2) 0.023(2) -0.016(2)
F12 0.108(3) 0.054(2) 0.0348(17) -0.008(2) 0.0039(19) 0.0041(15)
F13 0.0325(15) 0.0400(15) 0.0523(17) -0.0091(12) 0.0179(13) 0.0015(13)
F14 0.0392(16) 0.0475(16) 0.0278(13) 0.0010(13) 0.0014(12) 0.0038(12)
F15 0.0383(16) 0.0545(18) 0.0263(13) -0.0067(13) 0.0048(12) -0.0036(12)
F16 0.0340(15) 0.0340(14) 0.0439(15) -0.0083(11) 0.0174(12) -0.0021(12)
F17 0.0371(16) 0.0403(15) 0.0459(15) 0.0168(12) 0.0223(13) 0.0058(13)
F18 0.0402(17) 0.0351(14) 0.0628(19) 0.0093(12) 0.0269(15) -0.0031(14)
F19 0.060(3) 0.139(4) 0.073(3) 0.005(3) 0.000(2) 0.022(3)
F20A 0.37(3) 0.069(8) 0.131(15) -0.062(13) 0.08(2) 0.014(7)
F21A 0.114(12) 0.180(19) 0.058(8) 0.076(14) 0.030(7) -0.015(11)
F22A 0.079(8) 0.082(6) 0.148(14) -0.029(7) -0.030(11) 0.069(7)
F23A 0.098(10) 0.28(2) 0.062(7) -0.009(15) 0.049(7) -0.045(13)
F24 0.093(4) 0.191(6) 0.041(2) 0.009(4) 0.007(2) 0.009(3)
F25A 0.169(14) 0.088(7) 0.088(10) -0.061(7) 0.019(9) -0.029(6)
F26A 0.083(7) 0.22(3) 0.050(5) -0.032(11) 0.032(5) 0.015(9)
F25B 0.13(3) 0.22(3) 0.042(8) 0.05(3) 0.007(10) -0.053(15)
F26B 0.122(15) 0.12(2) 0.16(3) -0.037(13) 0.051(15) 0.05(2)

loop_
_atom_type_symbol
_atom_type_description
_atom_type_scat_dispersion_real
_atom_type_scat_dispersion_imag
_atom_type_scat_source
C C 0.0033 0.0016 'International Tables Vol C Tables 4.2.6.8 and 6.1.1.4'
H H 0.0000 0.0000 'International Tables Vol C Tables 4.2.6.8 and 6.1.1.4'
N N 0.0061 0.0033 'International Tables Vol C Tables 4.2.6.8 and 6.1.1.4'
S S 0.1246 0.1234 'International Tables Vol C Tables 4.2.6.8 and 6.1.1.4'
Co Co 0.3494 0.9721 'International Tables Vol C Tables 4.2.6.8 and 6.1.1.4'
P P 0.1023 0.0942 'International Tables Vol C Tables 4.2.6.8 and 6.1.1.4'
F F 0.0171 0.0103 'International Tables Vol C Tables 4.2.6.8 and 6.1.1.4'

loop_
_geom_angle_atom_site_label_1
_geom_angle_atom_site_label_2
_geom_angle_atom_site_label_3
_geom_angle_site_symmetry_1
_geom_angle_site_symmetry_3
_geom_angle
N1 Co1 N3 . . 87.36(14)
N1 Co1 N2 . . 89.58(14)
N3 Co1 N2 . . 95.48(14)
N1 Co1 S2 . . 91.23(10)
N3 Co1 S2 . . 177.38(11)
N2 Co1 S2 . . 86.72(10)
N1 Co1 S1 . . 87.59(10)
N3 Co1 S1 . . 91.15(10)
N2 Co1 S1 . . 172.66(10)
S2 Co1 S1 . . 86.58(4)
N1 Co1 S3 . . 174.34(10)
N3 Co1 S3 . . 87.59(11)
N2 Co1 S3 . . 88.35(10)
S2 Co1 S3 . . 93.91(4)
S1 Co1 S3 . . 95.07(4)
N7 Co2 N6 . . 86.49(16)
N7 Co2 N5 . . 89.86(16)
N6 Co2 N5 . . 96.21(16)
N7 Co2 S4 . . 90.77(13)
N6 Co2 S4 . . 176.01(11)
N5 Co2 S4 . . 86.67(11)
N7 Co2 S6 . . 88.63(12)
N6 Co2 S6 . . 89.11(12)
N5 Co2 S6 . . 174.37(12)
S4 Co2 S6 . . 87.93(5)
N7 Co2 S5 . . 173.60(13)
N6 Co2 S5 . . 87.84(12)
N5 Co2 S5 . . 87.81(12)
S4 Co2 S5 . . 95.05(5)
S6 Co2 S5 . . 94.25(5)
C1 S1 Co1 . . 96.47(15)
C10 S2 C3 . . 101.6(2)
C10 S2 Co1 . . 112.28(16)
C3 S2 Co1 . . 99.77(14)
C11 S3 C5 . . 100.6(2)
C11 S3 Co1 . . 112.61(15)
C5 S3 Co1 . . 96.35(15)
C21 S4 C12 . . 102.1(3)
C21 S4 Co2 . . 113.9(2)
C12 S4 Co2 . . 99.18(17)
C14 S5 C22 . . 100.8(3)
C14 S5 Co2 . . 96.08(18)
C22 S5 Co2 . . 114.0(2)
C16 S6 Co2 . . 95.95(17)
C2 N1 C7 . . 110.9(3)
C2 N1 Co1 . . 114.1(3)
C7 N1 Co1 . . 113.9(3)
C2 N1 H1 . . 107(3)
C7 N1 H1 . . 106(3)
Co1 N1 H1 . . 104(3)
C4 N2 C8 . . 110.4(3)
C4 N2 Co1 . . 112.6(2)
C8 N2 Co1 . . 113.6(3)
C4 N2 H2 . . 110(3)
C8 N2 H2 . . 101(3)
Co1 N2 H2 . . 109(3)
C6 N3 C9 . . 111.6(3)
C6 N3 Co1 . . 114.2(3)
C9 N3 Co1 . . 114.0(3)
C6 N3 H3 . . 110(3)
C9 N3 H3 . . 102(3)
Co1 N3 H3 . . 104(3)
C9 N4 C7 . . 114.5(4)
C9 N4 C8 . . 114.6(4)
C7 N4 C8 . . 115.0(4)
C13 N5 C18 . . 111.1(4)
C13 N5 Co2 . . 111.3(3)
C18 N5 Co2 . . 113.3(3)
C13 N5 H4 . . 119(4)
C18 N5 H4 . . 99(3)
Co2 N5 H4 . . 102(3)
C15 N6 C19 . . 112.3(4)
C15 N6 Co2 . . 113.3(3)
C19 N6 Co2 . . 113.8(3)
C15 N6 H5 . . 113(3)
C19 N6 H5 . . 102(3)
Co2 N6 H5 . . 102(3)
C17 N7 C20 . . 111.4(4)
C17 N7 Co2 . . 112.8(3)
C20 N7 Co2 . . 112.6(3)
C17 N7 H6 . . 103(3)
C20 N7 H6 . . 107(4)
Co2 N7 H6 . . 109(4)
C20 N8 C18 . . 117.3(5)
C20 N8 C19 . . 114.7(5)
C18 N8 C19 . . 114.5(5)
C2 C1 S1 . . 107.8(3)
C2 C1 H7 . . 110.1
S1 C1 H7 . . 110.1
C2 C1 H8 . . 110.1
S1 C1 H8 . . 110.1
H7 C1 H8 . . 108.5
C1 C2 N1 . . 109.3(3)
C1 C2 H9 . . 109.8
N1 C2 H9 . . 109.8
C1 C2 H10 . . 109.8
N1 C2 H10 . . 109.8
H9 C2 H10 . . 108.3
C4 C3 S2 . . 106.6(3)
C4 C3 H11 . . 110.4
S2 C3 H11 . . 110.4
C4 C3 H12 . . 110.4
S2 C3 H12 . . 110.4
H11 C3 H12 . . 108.6
N2 C4 C3 . . 110.5(3)
N2 C4 H13 . . 109.6
C3 C4 H13 . . 109.6
N2 C4 H14 . . 109.6
C3 C4 H14 . . 109.6
H13 C4 H14 . . 108.1
C6 C5 S3 . . 108.3(3)
C6 C5 H15 . . 110.0
S3 C5 H15 . . 110.0
C6 C5 H16 . . 110.0
S3 C5 H16 . . 110.0
H15 C5 H16 . . 108.4
N3 C6 C5 . . 109.1(3)
N3 C6 H17 . . 109.9
C5 C6 H17 . . 109.9
N3 C6 H18 . . 109.9
C5 C6 H18 . . 109.9
H17 C6 H18 . . 108.3
N4 C7 N1 . . 114.2(3)
N4 C7 H19 . . 108.7
N1 C7 H19 . . 108.7
N4 C7 H20 . . 108.7
N1 C7 H20 . . 108.7
H19 C7 H20 . . 107.6
N4 C8 N2 . . 113.4(3)
N4 C8 H21 . . 108.9
N2 C8 H21 . . 108.9
N4 C8 H22 . . 108.9
N2 C8 H22 . . 108.9
H21 C8 H22 . . 107.7
N4 C9 N3 . . 113.2(3)
N4 C9 H23 . . 108.9
N3 C9 H23 . . 108.9
N4 C9 H24 . . 108.9
N3 C9 H24 . . 108.9
H23 C9 H24 . . 107.8
S2 C10 H25 . . 109.5
S2 C10 H26 . . 109.5
H25 C10 H26 . . 109.5
S2 C10 H27 . . 109.5
H25 C10 H27 . . 109.5
H26 C10 H27 . . 109.5
S3 C11 H28 . . 109.5
S3 C11 H29 . . 109.5
H28 C11 H29 . . 109.5
S3 C11 H30 . . 109.5
H28 C11 H30 . . 109.5
H29 C11 H30 . . 109.5
C13 C12 S4 . . 105.9(4)
C13 C12 H31 . . 110.5
S4 C12 H31 . . 110.5
C13 C12 H32 . . 110.5
S4 C12 H32 . . 110.5
H31 C12 H32 . . 108.7
C12 C13 N5 . . 109.8(4)
C12 C13 H33 . . 109.7
N5 C13 H33 . . 109.7
C12 C13 H34 . . 109.7
N5 C13 H34 . . 109.7
H33 C13 H34 . . 108.2
C15 C14 S5 . . 108.6(3)
C15 C14 H35 . . 110.0
S5 C14 H35 . . 110.0
C15 C14 H36 . . 110.0
S5 C14 H36 . . 110.0
H35 C14 H36 . . 108.4
N6 C15 C14 . . 108.7(4)
N6 C15 H37 . . 109.9
C14 C15 H37 . . 109.9
N6 C15 H38 . . 109.9
C14 C15 H38 . . 109.9
H37 C15 H38 . . 108.3
C17 C16 S6 . . 109.4(3)
C17 C16 H39 . . 109.8
S6 C16 H39 . . 109.8
C17 C16 H40 . . 109.8
S6 C16 H40 . . 109.8
H39 C16 H40 . . 108.2
C16 C17 N7 . . 109.3(4)
C16 C17 H41 . . 109.8
N7 C17 H41 . . 109.8
C16 C17 H42 . . 109.8
N7 C17 H42 . . 109.8
H41 C17 H42 . . 108.3
N8 C18 N5 . . 112.7(4)
N8 C18 H43 . . 109.1
N5 C18 H43 . . 109.1
N8 C18 H44 . . 109.1
N5 C18 H44 . . 109.1
H43 C18 H44 . . 107.8
N8 C19 N6 . . 112.1(4)
N8 C19 H45 . . 109.2
N6 C19 H45 . . 109.2
N8 C19 H46 . . 109.2
N6 C19 H46 . . 109.2
H45 C19 H46 . . 107.9
N8 C20 N7 . . 114.4(4)
N8 C20 H47 . . 108.7
N7 C20 H47 . . 108.7
N8 C20 H48 . . 108.7
N7 C20 H48 . . 108.7
H47 C20 H48 . . 107.6
S4 C21 H49 . . 109.5
S4 C21 H50 . . 109.5
H49 C21 H50 . . 109.5
S4 C21 H51 . . 109.5
H49 C21 H51 . . 109.5
H50 C21 H51 . . 109.5
S5 C22 H52 . . 109.5
S5 C22 H53 . . 109.5
H52 C22 H53 . . 109.5
S5 C22 H54 . . 109.5
H52 C22 H54 . . 109.5
H53 C22 H54 . . 109.5
F3 P1 F4 . . 177.7(3)
F3 P1 F6 . . 93.0(3)
F4 P1 F6 . . 88.8(3)
F3 P1 F2 . . 88.8(3)
F4 P1 F2 . . 89.3(3)
F6 P1 F2 . . 178.1(3)
F3 P1 F5 . . 88.5(2)
F4 P1 F5 . . 90.2(2)
F6 P1 F5 . . 88.2(3)
F2 P1 F5 . . 92.4(3)
F3 P1 F1 . . 90.0(2)
F4 P1 F1 . . 91.3(2)
F6 P1 F1 . . 91.7(3)
F2 P1 F1 . . 87.7(3)
F5 P1 F1 . . 178.5(2)
F7 P2 F12 . . 93.3(3)
F7 P2 F11 . . 88.4(3)
F12 P2 F11 . . 90.1(2)
F7 P2 F8 . . 93.3(3)
F12 P2 F8 . . 92.4(2)
F11 P2 F8 . . 176.8(3)
F7 P2 F9 . . 89.8(4)
F12 P2 F9 . . 176.5(3)
F11 P2 F9 . . 88.3(3)
F8 P2 F9 . . 89.0(3)
F7 P2 F10 . . 179.6(4)
F12 P2 F10 . . 87.1(2)
F11 P2 F10 . . 91.6(3)
F8 P2 F10 . . 86.7(3)
F9 P2 F10 . . 89.8(3)
F16 P3 F18 . . 90.34(16)
F16 P3 F14 . . 91.06(16)
F18 P3 F14 . . 90.56(17)
F16 P3 F17 . . 90.09(15)
F18 P3 F17 . . 178.79(19)
F14 P3 F17 . . 90.57(16)
F16 P3 F13 . . 179.37(19)
F18 P3 F13 . . 89.83(16)
F14 P3 F13 . . 89.55(16)
F17 P3 F13 . . 89.74(16)
F16 P3 F15 . . 89.69(16)
F18 P3 F15 . . 89.84(17)
F14 P3 F15 . . 179.15(18)
F17 P3 F15 . . 89.03(16)
F13 P3 F15 . . 89.70(16)
F21A P4 F21A . 2 119.1(19)
F21A P4 F22A . . 97.0(9)
F21A P4 F22A 2 . 143.5(13)
F21A P4 F20A . . 80.3(15)
F22A P4 F20A . . 173.6(13)
F21A P4 F23A . . 164.4(19)
F21A P4 F23A 2 . 45.4(8)
F22A P4 F23A . . 98.3(15)
F20A P4 F23A . . 84.8(11)
F21A P4 F19 . 2 91.9(6)
F21A P4 F19 2 2 89.9(6)
F22A P4 F19 . 2 83.7(5)
F20A P4 F19 . 2 102.1(11)
F23A P4 F19 . 2 86.7(6)
F21A P4 F19 . . 89.9(6)
F21A P4 F19 2 . 91.9(6)
F22A P4 F19 . . 93.0(5)
F20A P4 F19 . . 81.3(11)
F23A P4 F19 . . 92.3(6)
F19 P4 F19 2 . 176.4(5)
F25B P5 F25B 7_565 . 180.0(9)
F25B P5 F26B 7_565 . 91.2(13)
F25B P5 F26B . . 88.8(13)
F25B P5 F26B 7_565 7_565 88.8(13)
F25B P5 F26B . 7_565 91.2(13)
F26B P5 F26B . 7_565 180.0
F25A P5 F25A . 7_565 180.0
F25A P5 F26A . . 91.3(7)
F25A P5 F26A 7_565 . 88.7(7)
F25A P5 F26A . 7_565 88.7(7)
F25A P5 F26A 7_565 7_565 91.3(7)
F26A P5 F26A . 7_565 180.0
F25B P5 F24 7_565 . 85.2(7)
F25B P5 F24 . . 94.8(7)
F26B P5 F24 . . 79.7(9)
F26B P5 F24 7_565 . 100.3(9)
F25A P5 F24 . . 83.3(6)
F25A P5 F24 7_565 . 96.7(6)
F26A P5 F24 . . 91.5(6)
F26A P5 F24 7_565 . 88.5(6)
F25B P5 F24 7_565 7_565 94.8(7)
F25B P5 F24 . 7_565 85.2(7)
F26B P5 F24 . 7_565 100.3(9)
F26B P5 F24 7_565 7_565 79.7(9)
F25A P5 F24 . 7_565 96.7(6)
F25A P5 F24 7_565 7_565 83.3(6)
F26A P5 F24 . 7_565 88.5(6)
F26A P5 F24 7_565 7_565 91.5(6)
F24 P5 F24 . 7_565 180.0

loop_
_geom_bond_atom_site_label_1
_geom_bond_atom_site_label_2
_geom_bond_site_symmetry_2
_geom_bond_distance
Co1 N1 . 2.007(3)
Co1 N3 . 2.007(3)
Co1 N2 . 2.062(3)
Co1 S2 . 2.2327(11)
Co1 S1 . 2.2478(11)
Co1 S3 . 2.2599(11)
Co2 N7 . 2.004(4)
Co2 N6 . 2.020(4)
Co2 N5 . 2.061(4)
Co2 S4 . 2.2190(13)
Co2 S6 . 2.2384(13)
Co2 S5 . 2.2494(12)
S1 C1 . 1.825(5)
S2 C10 . 1.805(5)
S2 C3 . 1.814(4)
S3 C11 . 1.807(4)
S3 C5 . 1.818(4)
S4 C21 . 1.801(6)
S4 C12 . 1.823(5)
S5 C14 . 1.816(5)
S5 C22 . 1.818(5)
S6 C16 . 1.812(5)
N1 C2 . 1.506(5)
N1 C7 . 1.512(5)
N1 H1 . 0.893(19)
N2 C4 . 1.504(5)
N2 C8 . 1.509(5)
N2 H2 . 0.893(19)
N3 C6 . 1.499(6)
N3 C9 . 1.508(5)
N3 H3 . 0.889(19)
N4 C9 . 1.425(6)
N4 C7 . 1.435(6)
N4 C8 . 1.441(6)
N5 C13 . 1.503(6)
N5 C18 . 1.512(6)
N5 H4 . 0.913(19)
N6 C15 . 1.496(6)
N6 C19 . 1.508(6)
N6 H5 . 0.895(19)
N7 C17 . 1.508(6)
N7 C20 . 1.533(6)
N7 H6 . 0.904(19)
N8 C20 . 1.391(7)
N8 C18 . 1.419(7)
N8 C19 . 1.436(7)
C1 C2 . 1.491(6)
C1 H7 . 0.9900
C1 H8 . 0.9900
C2 H9 . 0.9900
C2 H10 . 0.9900
C3 C4 . 1.517(6)
C3 H11 . 0.9900
C3 H12 . 0.9900
C4 H13 . 0.9900
C4 H14 . 0.9900
C5 C6 . 1.501(6)
C5 H15 . 0.9900
C5 H16 . 0.9900
C6 H17 . 0.9900
C6 H18 . 0.9900
C7 H19 . 0.9900
C7 H20 . 0.9900
C8 H21 . 0.9900
C8 H22 . 0.9900
C9 H23 . 0.9900
C9 H24 . 0.9900
C10 H25 . 0.9800
C10 H26 . 0.9800
C10 H27 . 0.9800
C11 H28 . 0.9800
C11 H29 . 0.9800
C11 H30 . 0.9800
C12 C13 . 1.484(7)
C12 H31 . 0.9900
C12 H32 . 0.9900
C13 H33 . 0.9900
C13 H34 . 0.9900
C14 C15 . 1.496(7)
C14 H35 . 0.9900
C14 H36 . 0.9900
C15 H37 . 0.9900
C15 H38 . 0.9900
C16 C17 . 1.480(8)
C16 H39 . 0.9900
C16 H40 . 0.9900
C17 H41 . 0.9900
C17 H42 . 0.9900
C18 H43 . 0.9900
C18 H44 . 0.9900
C19 H45 . 0.9900
C19 H46 . 0.9900
C20 H47 . 0.9900
C20 H48 . 0.9900
C21 H49 . 0.9800
C21 H50 . 0.9800
C21 H51 . 0.9800
C22 H52 . 0.9800
C22 H53 . 0.9800
C22 H54 . 0.9800
P1 F3 . 1.569(3)
P1 F4 . 1.573(3)
P1 F6 . 1.575(4)
P1 F2 . 1.581(4)
P1 F5 . 1.583(4)
P1 F1 . 1.590(3)
P2 F7 . 1.554(4)
P2 F12 . 1.578(4)
P2 F11 . 1.580(4)
P2 F8 . 1.587(4)
P2 F9 . 1.587(4)
P2 F10 . 1.600(4)
P3 F16 . 1.589(3)
P3 F18 . 1.595(3)
P3 F14 . 1.599(3)
P3 F17 . 1.602(3)
P3 F13 . 1.603(3)
P3 F15 . 1.614(3)
P4 F21A . 1.515(11)
P4 F21A 2 1.515(11)
P4 F22A . 1.516(9)
P4 F20A . 1.560(15)
P4 F23A . 1.575(11)
P4 F19 2 1.576(4)
P4 F19 . 1.576(4)
P5 F25B 7_565 1.535(17)
P5 F25B . 1.535(17)
P5 F26B . 1.543(14)
P5 F26B 7_565 1.544(14)
P5 F25A . 1.551(9)
P5 F25A 7_565 1.551(9)
P5 F26A . 1.556(11)
P5 F26A 7_565 1.557(11)
P5 F24 . 1.588(5)
P5 F24 7_565 1.588(5)

loop_
_geom_hbond_atom_site_label_D
_geom_hbond_atom_site_label_H
_geom_hbond_atom_site_label_A
_geom_hbond_site_symmetry_A
_geom_hbond_distance_DH
_geom_hbond_distance_HA
_geom_hbond_distance_DA
_geom_hbond_angle_DHA
_geom_hbond_publ_flag
N1 H1 F15 6_566 0.893(19) 2.18(3) 2.964(5) 146(4) y
N1 H1 F17 6_566 0.893(19) 2.52(3) 3.255(5) 140(4) y
N2 H2 F3 1_565 0.893(19) 2.55(4) 3.204(5) 130(4) y
N2 H2 F5 1_565 0.893(19) 2.37(3) 3.120(5) 142(4) y
N3 H3 F1 . 0.889(19) 2.34(4) 3.068(5) 139(4) y
N5 H4 F6 . 0.913(19) 2.51(3) 3.387(6) 161(5) y
N7 H6 F11 1_545 0.904(19) 2.28(3) 3.158(6) 163(5) y
C3 H11 F3 1_565 0.99 2.41 3.138(5) 130 y
C4 H14 F15 6_566 0.99 2.23 3.193(5) 165 y
C7 H19 F15 6_566 0.99 2.45 3.126(6) 125 y
C7 H19 F18 4 0.99 2.33 3.106(5) 134 y
C8 H22 F16 4 0.99 2.32 3.248(6) 157 y
C8 H22 F18 4 0.99 2.55 3.267(6) 129 y
C9 H24 F19 . 0.99 2.46 3.384(7) 155 y
C10 H26 F11 6_576 0.98 2.49 3.458(6) 168 y
C10 H26 F12 6_576 0.98 2.50 3.295(6) 138 y
C10 H27 S3 . 0.98 2.68 3.315(5) 123 y
C11 H30 S1 5_566 0.98 2.83 3.770(5) 162 y
C14 H35 F18 4 0.99 2.27 3.091(6) 140 y
C15 H38 F25B 4_545 0.99 2.41 3.294(16) 148 y
C16 H40 F17 . 0.99 2.41 3.246(5) 142 y
C19 H45 F8 4_545 0.99 2.32 3.269(7) 159 y
C19 H46 F24 4_545 0.99 2.44 3.420(7) 172 y
C19 H46 F26A 4_545 0.99 2.52 3.290(13) 134 y
C20 H47 F9 1_545 0.99 2.39 3.299(8) 152 y
C21 H51 S5 . 0.98 2.77 3.386(6) 122 y

loop_
_geom_torsion_atom_site_label_1
_geom_torsion_atom_site_label_2
_geom_torsion_atom_site_label_3
_geom_torsion_atom_site_label_4
_geom_torsion
Co1 S1 C1 C2 -42.7(3)
S1 C1 C2 N1 55.1(4)
C7 N1 C2 C1 -169.8(4)
Co1 N1 C2 C1 -39.6(4)
C10 S2 C3 C4 -154.6(3)
Co1 S2 C3 C4 -39.2(3)
C8 N2 C4 C3 -170.7(3)
Co1 N2 C4 C3 -42.5(4)
S2 C3 C4 N2 54.2(4)
C11 S3 C5 C6 -72.8(3)
Co1 S3 C5 C6 41.7(3)
C9 N3 C6 C5 -90.8(4)
Co1 N3 C6 C5 40.3(4)
S3 C5 C6 N3 -55.0(4)
C9 N4 C7 N1 -69.8(5)
C8 N4 C7 N1 66.1(5)
C2 N1 C7 N4 134.6(4)
Co1 N1 C7 N4 4.2(5)
C9 N4 C8 N2 68.7(5)
C7 N4 C8 N2 -67.2(5)
C4 N2 C8 N4 126.6(4)
Co1 N2 C8 N4 -1.0(5)
C7 N4 C9 N3 56.9(5)
C8 N4 C9 N3 -79.1(5)
C6 N3 C9 N4 147.1(4)
Co1 N3 C9 N4 16.0(5)
C21 S4 C12 C13 -157.4(4)
Co2 S4 C12 C13 -40.4(4)
S4 C12 C13 N5 57.6(5)
C18 N5 C13 C12 -173.9(4)
Co2 N5 C13 C12 -46.5(5)
C22 S5 C14 C15 -73.8(4)
Co2 S5 C14 C15 42.0(4)
C19 N6 C15 C14 -89.0(5)
Co2 N6 C15 C14 41.6(5)
S5 C14 C15 N6 -56.3(5)
Co2 S6 C16 C17 -40.8(4)
S6 C16 C17 N7 55.0(5)
C20 N7 C17 C16 -168.5(4)
Co2 N7 C17 C16 -40.7(5)
C20 N8 C18 N5 -65.0(6)
C19 N8 C18 N5 73.9(6)
C13 N5 C18 N8 120.4(5)
Co2 N5 C18 N8 -5.9(6)
C20 N8 C19 N6 59.4(6)
C18 N8 C19 N6 -80.5(5)
C15 N6 C19 N8 145.3(4)
Co2 N6 C19 N8 14.9(5)
C18 N8 C20 N7 68.8(6)
C19 N8 C20 N7 -69.9(6)
C17 N7 C20 N8 129.2(5)
Co2 N7 C20 N8 1.3(6)

_cod_database_fobs_code 2242222
